data_1533169
loop_
_publ_author_name
'Fleet, M.E.'
'Liu Xiaoyang'

_publ_section_title
;
 Carbonate apatite type A synthesized at high pressure: new space group
 (P3-) and orientation of channel carbonate ion
;
_journal_name_full 'Journal of Solid State Chemistry'
_journal_page_first 412
_journal_page_last 417
_journal_volume 174
_journal_year 2003
_chemical_formula_sum 'C0.5 H Ca10 O26.5 P6'
_chemical_name_systematic 'Ca10 (P O4)6 ((C O3)0.5 (O H))'
_space_group_IT_number 147
_symmetry_space_group_name_Hall '-P 3'
_symmetry_space_group_name_H-M 'P -3'
_cell_angle_alpha 90
_cell_angle_beta 90
_cell_angle_gamma 120
_cell_formula_units_Z 1
_cell_length_a 9.4917
_cell_length_b 9.4917
_cell_length_c 6.8758
_cell_volume 536.466
_citation_journal_id_ASTM JSSCBI
_cod_data_source_file Fleet_JSSCBI_2003_151.cif
_cod_data_source_block C0.5H1Ca10O26.5P6
_cod_original_cell_volume 536.4656
_cod_original_formula_sum 'C0.5 H1 Ca10 O26.5 P6'
_cod_database_code 1533169

loop_
_symmetry_equiv_pos_as_xyz
x,y,z
-y,x-y,z
-x+y,-x,z
-x,-y,-z
y,-x+y,-z
x-y,x,-z

loop_
_atom_site_label
_atom_site_type_symbol
_atom_site_fract_x
_atom_site_fract_y
_atom_site_fract_z
_atom_site_occupancy
_atom_site_U_iso_or_equiv
O4 O-2 0.7291 0.6387 0.5636 1 0.0
P1 P+5 0.36973 0.39994 0.2501 1 0.0
O3 O-2 0.2506 0.33 0.0819 1 0.0
C1 C+4 0 0 0.5 0.5 0.0
O7 O-2 0.995 0.046 0.677 0.167 0.0
O6 O-2 0 0 0.315 0.25 0.0
O5 O-2 0 0 0.185 0.25 0.0
O8 O-2 0.091 0.946 0.519 0.083 0.0
Ca3 Ca+2 0.99089 0.25131 0.24697 1 0.0
Ca2 Ca+2 0.3333 0.6667 0.4973 1 0.0
Ca1 Ca+2 0.6667 0.3333 0.0081 1 0.0
O1 O-2 0.4843 0.3296 0.2516 1 0.0
O2 O-2 0.4645 0.5845 0.2305 1 0.0
